data_4514101
loop_
_publ_author_name
'Daw, Prosenjit'
'Chakraborty, Subrata'
'Leitus, Gregory'
'Diskin-Posner, Yael'
'Ben-David, Yehoshoa'
'Milstein, David'

_publ_section_title
;
 Selective N-Formylation of Amines with H2 and CO2 Catalyzed by Cobalt
 Pincer Complexes
;
_journal_issue 4
_journal_name_full 'ACS Catalysis'
_journal_page_first 2500
_journal_paper_doi 10.1021/acscatal.7b00116
_journal_volume 7
_journal_year 2017
_chemical_formula_moiety 'C21 H39 Cl2 Co N P2'
_chemical_formula_sum 'C21 H39 Cl2 Co N P2'
_chemical_formula_weight 497.30
_space_group_crystal_system triclinic
_space_group_IT_number 2
_space_group_name_Hall '-P 1'
_space_group_name_H-M_alt 'P -1'
_symmetry_space_group_name_Hall '-P 1'
_symmetry_space_group_name_H-M 'P -1'
_atom_sites_solution_hydrogens mixed
_audit_creation_method SHELXL-2014/7
_cell_angle_alpha 98.190(6)
_cell_angle_beta 90.641(3)
_cell_angle_gamma 110.333(3)
_cell_formula_units_Z 2
_cell_length_a 8.2698(7)
_cell_length_b 10.9458(9)
_cell_length_c 14.8705(15)
_cell_measurement_reflns_used 23411
_cell_measurement_temperature 100(2)
_cell_measurement_theta_max 28.4
_cell_measurement_theta_min 2.78
_cell_volume 1246.6(2)
_computing_cell_refinement 'Software Bruker KappaApex CCD'
_computing_data_collection 'Software Bruker KappaApex CCD'
_computing_data_reduction 'Software Bruker KappaApex CCD'
_computing_structure_refinement 'SHELXL-2014/7 (Sheldrick, 2014)'
_computing_structure_solution SHELXT
_diffrn_ambient_temperature 100(2)
_diffrn_measured_fraction_theta_full 0.996
_diffrn_measured_fraction_theta_max 0.996
_diffrn_measurement_device_type 'Bruker KappaApex CCD'
_diffrn_measurement_method 'phi and omega scans'
_diffrn_radiation_type MoK\a
_diffrn_radiation_wavelength 0.71073
_diffrn_reflns_av_R_equivalents 0.0414
_diffrn_reflns_av_unetI/netI 0.0465
_diffrn_reflns_Laue_measured_fraction_full 0.996
_diffrn_reflns_Laue_measured_fraction_max 0.996
_diffrn_reflns_limit_h_max 10
_diffrn_reflns_limit_h_min -10
_diffrn_reflns_limit_k_max 13
_diffrn_reflns_limit_k_min -13
_diffrn_reflns_limit_l_max 18
_diffrn_reflns_limit_l_min -18
_diffrn_reflns_number 18323
_diffrn_reflns_point_group_measured_fraction_full 0.996
_diffrn_reflns_point_group_measured_fraction_max 0.996
_diffrn_reflns_theta_full 26.000
_diffrn_reflns_theta_max 26.372
_diffrn_reflns_theta_min 2.613
_exptl_absorpt_coefficient_mu 1.038
_exptl_absorpt_correction_T_max 0.978
_exptl_absorpt_correction_T_min 0.711
_exptl_absorpt_correction_type multi-scan
_exptl_absorpt_process_details 'Bruker KappaApex CCD'
_exptl_crystal_colour blue
_exptl_crystal_density_diffrn 1.325
_exptl_crystal_description plate
_exptl_crystal_F_000 526
_exptl_crystal_size_max 0.120
_exptl_crystal_size_mid 0.120
_exptl_crystal_size_min 0.060
_refine_diff_density_max 0.445
_refine_diff_density_min -0.411
_refine_diff_density_rms 0.068
_refine_ls_extinction_method none
_refine_ls_goodness_of_fit_ref 1.034
_refine_ls_hydrogen_treatment mixed
_refine_ls_matrix_type full
_refine_ls_number_parameters 255
_refine_ls_number_reflns 5087
_refine_ls_number_restraints 0
_refine_ls_restrained_S_all 1.034
_refine_ls_R_factor_all 0.0442
_refine_ls_R_factor_gt 0.0317
_refine_ls_shift/su_max 0.001
_refine_ls_shift/su_mean 0.000
_refine_ls_structure_factor_coef Fsqd
_refine_ls_weighting_details 'w=1/[\s^2^(Fo^2^)+(0.0271P)^2^+0.3353P] where P=(Fo^2^+2Fc^2^)/3'
_refine_ls_weighting_scheme calc
_refine_ls_wR_factor_gt 0.0651
_refine_ls_wR_factor_ref 0.0700
_reflns_Friedel_coverage 0.000
_reflns_number_gt 4126
_reflns_number_total 5087
_reflns_threshold_expression 'I > 2\s(I)'
_cod_data_source_file cs7b00116_si_002.cif
_cod_data_source_block complex1
_cod_database_code 4514101
_shelx_shelxl_version_number 2014/7
_shelx_space_group_comment
;
The symmetry employed for this shelxl refinement is uniquely defined
by the following loop, which should always be used as a source of
symmetry information in preference to the above space-group names.
They are only intended as comments.
;
_shelx_estimated_absorpt_t_min 0.886
_shelx_estimated_absorpt_t_max 0.940

loop_
_space_group_symop_operation_xyz
'x, y, z'
'-x, -y, -z'

loop_
_atom_site_label
_atom_site_type_symbol
_atom_site_fract_x
_atom_site_fract_y
_atom_site_fract_z
_atom_site_U_iso_or_equiv
_atom_site_adp_type
_atom_site_occupancy
_atom_site_site_symmetry_order
_atom_site_calc_flag
_atom_site_refinement_flags_posn
_atom_site_refinement_flags_adp
Co1 Co 0.06798(4) 0.03848(3) 0.21800(2) 0.01094(8) Uani 1 1 d . .
Cl1 Cl -0.14979(7) 0.00478(5) 0.10453(3) 0.01644(12) Uani 1 1 d . .
Cl2 Cl -0.09555(7) -0.09629(5) 0.31334(3) 0.01877(13) Uani 1 1 d . .
P1 P 0.26759(7) -0.08614(5) 0.19763(4) 0.01265(12) Uani 1 1 d . .
P2 P 0.12979(7) 0.26314(5) 0.30460(3) 0.01300(12) Uani 1 1 d . .
N1 N 0.2440(2) 0.13737(16) 0.11361(11) 0.0110(4) Uani 1 1 d . .
H1 H 0.184(3) 0.089(2) 0.0706(15) 0.013 Uiso 1 1 d . U
C1 C 0.3937(3) -0.02119(19) 0.10359(14) 0.0139(4) Uani 1 1 d . .
H1A H 0.5085 -0.0301 0.1080 0.017 Uiso 1 1 calc R U
H1B H 0.3336 -0.0715 0.0447 0.017 Uiso 1 1 calc R U
C2 C 0.4152(3) 0.12444(19) 0.10875(14) 0.0153(5) Uani 1 1 d . .
H2A H 0.4901 0.1768 0.1633 0.018 Uiso 1 1 calc R U
H2B H 0.4706 0.1583 0.0542 0.018 Uiso 1 1 calc R U
C3 C 0.2530(3) 0.27243(19) 0.10430(13) 0.0141(4) Uani 1 1 d . .
H3A H 0.1349 0.2758 0.1053 0.017 Uiso 1 1 calc R U
H3B H 0.2973 0.2926 0.0445 0.017 Uiso 1 1 calc R U
C4 C 0.3674(3) 0.37678(18) 0.17856(14) 0.0129(4) Uani 1 1 d . .
C5 C 0.5169(3) 0.46965(19) 0.15393(15) 0.0167(5) Uani 1 1 d . .
H5 H 0.5450 0.4632 0.0921 0.020 Uiso 1 1 calc R U
C6 C 0.6256(3) 0.5711(2) 0.21714(16) 0.0210(5) Uani 1 1 d . .
H6 H 0.7263 0.6340 0.1988 0.025 Uiso 1 1 calc R U
C7 C 0.5861(3) 0.5798(2) 0.30713(16) 0.0237(5) Uani 1 1 d . .
H7 H 0.6598 0.6489 0.3512 0.028 Uiso 1 1 calc R U
C8 C 0.4388(3) 0.4875(2) 0.33323(15) 0.0215(5) Uani 1 1 d . .
H8 H 0.4135 0.4941 0.3955 0.026 Uiso 1 1 calc R U
C9 C 0.3268(3) 0.38520(19) 0.27043(14) 0.0145(4) Uani 1 1 d . .
C10 C 0.1507(3) -0.26321(19) 0.15354(14) 0.0167(5) Uani 1 1 d . .
H10 H 0.0878 -0.3045 0.2048 0.020 Uiso 1 1 calc R U
C11 C 0.2707(3) -0.3377(2) 0.12165(17) 0.0281(6) Uani 1 1 d . .
H11A H 0.2015 -0.4288 0.0955 0.042 Uiso 1 1 calc R U
H11B H 0.3446 -0.3379 0.1736 0.042 Uiso 1 1 calc R U
H11C H 0.3430 -0.2943 0.0754 0.042 Uiso 1 1 calc R U
C12 C 0.0152(3) -0.2784(2) 0.07837(15) 0.0205(5) Uani 1 1 d . .
H12A H 0.0728 -0.2441 0.0253 0.031 Uiso 1 1 calc R U
H12B H -0.0590 -0.2290 0.1003 0.031 Uiso 1 1 calc R U
H12C H -0.0554 -0.3719 0.0612 0.031 Uiso 1 1 calc R U
C13 C 0.4320(3) -0.0868(2) 0.28236(14) 0.0177(5) Uani 1 1 d . .
H13 H 0.4918 -0.1461 0.2533 0.021 Uiso 1 1 calc R U
C14 C 0.3493(3) -0.1428(2) 0.36603(15) 0.0252(5) Uani 1 1 d . .
H14A H 0.4394 -0.1441 0.4088 0.038 Uiso 1 1 calc R U
H14B H 0.2675 -0.2328 0.3473 0.038 Uiso 1 1 calc R U
H14C H 0.2881 -0.0873 0.3956 0.038 Uiso 1 1 calc R U
C15 C 0.5686(3) 0.0509(2) 0.30855(15) 0.0210(5) Uani 1 1 d . .
H15A H 0.5120 0.1138 0.3302 0.032 Uiso 1 1 calc R U
H15B H 0.6323 0.0777 0.2553 0.032 Uiso 1 1 calc R U
H15C H 0.6489 0.0495 0.3570 0.032 Uiso 1 1 calc R U
C16 C 0.1666(3) 0.2725(2) 0.42919(14) 0.0177(5) Uani 1 1 d . .
H16 H 0.2155 0.3676 0.4571 0.021 Uiso 1 1 calc R U
C17 C 0.2975(3) 0.2083(2) 0.44730(15) 0.0248(5) Uani 1 1 d . .
H17A H 0.3112 0.2084 0.5129 0.037 Uiso 1 1 calc R U
H17B H 0.4090 0.2580 0.4254 0.037 Uiso 1 1 calc R U
H17C H 0.2567 0.1173 0.4154 0.037 Uiso 1 1 calc R U
C18 C -0.0031(3) 0.2074(2) 0.47254(14) 0.0228(5) Uani 1 1 d . .
H18A H -0.0590 0.1166 0.4415 0.034 Uiso 1 1 calc R U
H18B H -0.0800 0.2571 0.4667 0.034 Uiso 1 1 calc R U
H18C H 0.0210 0.2069 0.5371 0.034 Uiso 1 1 calc R U
C19 C -0.0375(3) 0.3414(2) 0.29885(14) 0.0166(5) Uani 1 1 d . .
H19 H -0.1425 0.2836 0.3249 0.020 Uiso 1 1 calc R U
C20 C 0.0138(3) 0.4780(2) 0.35702(16) 0.0254(5) Uani 1 1 d . .
H20A H 0.1169 0.5385 0.3341 0.038 Uiso 1 1 calc R U
H20B H 0.0386 0.4714 0.4204 0.038 Uiso 1 1 calc R U
H20C H -0.0813 0.5115 0.3538 0.038 Uiso 1 1 calc R U
C21 C -0.0928(3) 0.3476(2) 0.20178(14) 0.0209(5) Uani 1 1 d . .
H21A H -0.1914 0.3778 0.2028 0.031 Uiso 1 1 calc R U
H21B H -0.1261 0.2596 0.1653 0.031 Uiso 1 1 calc R U
H21C H 0.0037 0.4092 0.1750 0.031 Uiso 1 1 calc R U

loop_
_atom_site_aniso_label
_atom_site_aniso_U_11
_atom_site_aniso_U_22
_atom_site_aniso_U_33
_atom_site_aniso_U_23
_atom_site_aniso_U_13
_atom_site_aniso_U_12
Co1 0.01002(16) 0.01165(14) 0.01106(14) 0.00195(10) 0.00092(11) 0.00362(12)
Cl1 0.0120(3) 0.0230(3) 0.0136(3) 0.0007(2) -0.0002(2) 0.0061(2)
Cl2 0.0189(3) 0.0167(3) 0.0195(3) 0.0072(2) 0.0055(2) 0.0030(2)
P1 0.0117(3) 0.0121(3) 0.0145(3) 0.0028(2) 0.0010(2) 0.0044(2)
P2 0.0134(3) 0.0125(3) 0.0119(3) 0.0012(2) 0.0011(2) 0.0035(2)
N1 0.0095(9) 0.0108(9) 0.0111(9) -0.0005(7) -0.0016(7) 0.0026(7)
C1 0.0126(11) 0.0144(10) 0.0163(11) 0.0031(8) 0.0038(9) 0.0065(9)
C2 0.0133(12) 0.0139(10) 0.0183(11) 0.0033(8) 0.0051(9) 0.0041(9)
C3 0.0170(12) 0.0154(10) 0.0118(10) 0.0038(8) 0.0010(9) 0.0071(9)
C4 0.0133(12) 0.0087(10) 0.0187(11) 0.0029(8) -0.0007(9) 0.0062(9)
C5 0.0159(12) 0.0138(11) 0.0234(12) 0.0060(9) 0.0066(10) 0.0078(9)
C6 0.0121(12) 0.0129(11) 0.0358(14) 0.0048(9) 0.0042(10) 0.0009(9)
C7 0.0156(13) 0.0162(11) 0.0325(14) -0.0035(10) 0.0009(11) 0.0001(10)
C8 0.0199(13) 0.0190(11) 0.0217(12) -0.0034(9) 0.0002(10) 0.0044(10)
C9 0.0117(11) 0.0124(10) 0.0198(11) 0.0019(8) 0.0010(9) 0.0051(9)
C10 0.0150(12) 0.0131(11) 0.0206(11) 0.0037(8) 0.0004(9) 0.0029(9)
C11 0.0249(14) 0.0152(12) 0.0434(15) -0.0003(10) -0.0022(12) 0.0084(11)
C12 0.0177(13) 0.0180(11) 0.0218(12) 0.0023(9) -0.0037(10) 0.0016(10)
C13 0.0163(12) 0.0194(11) 0.0191(11) 0.0018(9) -0.0031(9) 0.0089(10)
C14 0.0284(15) 0.0217(12) 0.0255(13) 0.0087(10) -0.0047(11) 0.0070(11)
C15 0.0154(13) 0.0260(12) 0.0205(12) 0.0015(9) -0.0022(10) 0.0067(10)
C16 0.0201(13) 0.0182(11) 0.0127(10) -0.0011(8) -0.0006(9) 0.0057(10)
C17 0.0288(15) 0.0357(14) 0.0128(11) -0.0002(10) -0.0021(10) 0.0167(12)
C18 0.0298(15) 0.0271(12) 0.0124(11) 0.0051(9) 0.0031(10) 0.0104(11)
C19 0.0151(12) 0.0159(11) 0.0188(11) 0.0023(8) 0.0025(9) 0.0057(9)
C20 0.0289(15) 0.0193(12) 0.0298(13) -0.0013(10) 0.0018(11) 0.0129(11)
C21 0.0234(13) 0.0209(12) 0.0239(12) 0.0057(9) 0.0032(10) 0.0136(10)

loop_
_atom_type_symbol
_atom_type_description
_atom_type_scat_dispersion_real
_atom_type_scat_dispersion_imag
_atom_type_scat_source
C C 0.0033 0.0016 'International Tables Vol C Tables 4.2.6.8 and 6.1.1.4'
H H 0.0000 0.0000 'International Tables Vol C Tables 4.2.6.8 and 6.1.1.4'
N N 0.0061 0.0033 'International Tables Vol C Tables 4.2.6.8 and 6.1.1.4'
P P 0.1023 0.0942 'International Tables Vol C Tables 4.2.6.8 and 6.1.1.4'
Cl Cl 0.1484 0.1585 'International Tables Vol C Tables 4.2.6.8 and 6.1.1.4'
Co Co 0.3494 0.9721 'International Tables Vol C Tables 4.2.6.8 and 6.1.1.4'

loop_
_geom_angle_atom_site_label_1
_geom_angle_atom_site_label_2
_geom_angle_atom_site_label_3
_geom_angle
N1 Co1 Cl2 168.86(4)
N1 Co1 Cl1 83.13(5)
Cl2 Co1 Cl1 98.39(2)
N1 Co1 P1 77.19(4)
Cl2 Co1 P1 92.65(2)
Cl1 Co1 P1 120.11(2)
N1 Co1 P2 86.91(4)
Cl2 Co1 P2 103.08(2)
Cl1 Co1 P2 106.95(2)
P1 Co1 P2 127.35(2)
C1 P1 C13 103.77(10)
C1 P1 C10 104.59(9)
C13 P1 C10 104.25(10)
C1 P1 Co1 103.40(7)
C13 P1 Co1 126.93(7)
C10 P1 Co1 111.67(7)
C9 P2 C16 104.99(10)
C9 P2 C19 104.04(9)
C16 P2 C19 102.13(10)
C9 P2 Co1 112.43(6)
C16 P2 Co1 113.39(7)
C19 P2 Co1 118.43(7)
C2 N1 C3 111.61(16)
C2 N1 Co1 117.97(12)
C3 N1 Co1 116.54(12)
C2 N1 H1 107.6(16)
C3 N1 H1 106.3(15)
Co1 N1 H1 94.1(15)
C2 C1 P1 108.75(13)
C2 C1 H1A 109.9
P1 C1 H1A 109.9
C2 C1 H1B 109.9
P1 C1 H1B 109.9
H1A C1 H1B 108.3
N1 C2 C1 109.11(16)
N1 C2 H2A 109.9
C1 C2 H2A 109.9
N1 C2 H2B 109.9
C1 C2 H2B 109.9
H2A C2 H2B 108.3
N1 C3 C4 113.17(16)
N1 C3 H3A 108.9
C4 C3 H3A 108.9
N1 C3 H3B 108.9
C4 C3 H3B 108.9
H3A C3 H3B 107.8
C5 C4 C9 119.19(19)
C5 C4 C3 118.05(18)
C9 C4 C3 122.75(18)
C6 C5 C4 121.8(2)
C6 C5 H5 119.1
C4 C5 H5 119.1
C7 C6 C5 119.2(2)
C7 C6 H6 120.4
C5 C6 H6 120.4
C6 C7 C8 119.9(2)
C6 C7 H7 120.0
C8 C7 H7 120.0
C7 C8 C9 121.7(2)
C7 C8 H8 119.1
C9 C8 H8 119.1
C8 C9 C4 118.18(19)
C8 C9 P2 121.90(16)
C4 C9 P2 119.92(16)
C12 C10 C11 111.17(18)
C12 C10 P1 110.35(14)
C11 C10 P1 113.28(15)
C12 C10 H10 107.2
C11 C10 H10 107.2
P1 C10 H10 107.2
C10 C11 H11A 109.5
C10 C11 H11B 109.5
H11A C11 H11B 109.5
C10 C11 H11C 109.5
H11A C11 H11C 109.5
H11B C11 H11C 109.5
C10 C12 H12A 109.5
C10 C12 H12B 109.5
H12A C12 H12B 109.5
C10 C12 H12C 109.5
H12A C12 H12C 109.5
H12B C12 H12C 109.5
C14 C13 C15 111.55(18)
C14 C13 P1 111.45(16)
C15 C13 P1 111.06(14)
C14 C13 H13 107.5
C15 C13 H13 107.5
P1 C13 H13 107.5
C13 C14 H14A 109.5
C13 C14 H14B 109.5
H14A C14 H14B 109.5
C13 C14 H14C 109.5
H14A C14 H14C 109.5
H14B C14 H14C 109.5
C13 C15 H15A 109.5
C13 C15 H15B 109.5
H15A C15 H15B 109.5
C13 C15 H15C 109.5
H15A C15 H15C 109.5
H15B C15 H15C 109.5
C17 C16 C18 110.92(18)
C17 C16 P2 109.68(14)
C18 C16 P2 111.09(15)
C17 C16 H16 108.4
C18 C16 H16 108.4
P2 C16 H16 108.4
C16 C17 H17A 109.5
C16 C17 H17B 109.5
H17A C17 H17B 109.5
C16 C17 H17C 109.5
H17A C17 H17C 109.5
H17B C17 H17C 109.5
C16 C18 H18A 109.5
C16 C18 H18B 109.5
H18A C18 H18B 109.5
C16 C18 H18C 109.5
H18A C18 H18C 109.5
H18B C18 H18C 109.5
C21 C19 C20 110.12(17)
C21 C19 P2 113.43(14)
C20 C19 P2 113.42(16)
C21 C19 H19 106.4
C20 C19 H19 106.4
P2 C19 H19 106.4
C19 C20 H20A 109.5
C19 C20 H20B 109.5
H20A C20 H20B 109.5
C19 C20 H20C 109.5
H20A C20 H20C 109.5
H20B C20 H20C 109.5
C19 C21 H21A 109.5
C19 C21 H21B 109.5
H21A C21 H21B 109.5
C19 C21 H21C 109.5
H21A C21 H21C 109.5
H21B C21 H21C 109.5

loop_
_geom_bond_atom_site_label_1
_geom_bond_atom_site_label_2
_geom_bond_distance
Co1 N1 2.2661(17)
Co1 Cl2 2.2951(6)
Co1 Cl1 2.3494(6)
Co1 P1 2.4771(6)
Co1 P2 2.4851(6)
P1 C1 1.8302(19)
P1 C13 1.846(2)
P1 C10 1.855(2)
P2 C9 1.843(2)
P2 C16 1.857(2)
P2 C19 1.870(2)
N1 C2 1.472(3)
N1 C3 1.481(2)
N1 H1 0.81(2)
C1 C2 1.532(3)
C1 H1A 0.9900
C1 H1B 0.9900
C2 H2A 0.9900
C2 H2B 0.9900
C3 C4 1.512(3)
C3 H3A 0.9900
C3 H3B 0.9900
C4 C5 1.392(3)
C4 C9 1.408(3)
C5 C6 1.384(3)
C5 H5 0.9500
C6 C7 1.379(3)
C6 H6 0.9500
C7 C8 1.386(3)
C7 H7 0.9500
C8 C9 1.395(3)
C8 H8 0.9500
C10 C12 1.524(3)
C10 C11 1.529(3)
C10 H10 1.0000
C11 H11A 0.9800
C11 H11B 0.9800
C11 H11C 0.9800
C12 H12A 0.9800
C12 H12B 0.9800
C12 H12C 0.9800
C13 C14 1.528(3)
C13 C15 1.529(3)
C13 H13 1.0000
C14 H14A 0.9800
C14 H14B 0.9800
C14 H14C 0.9800
C15 H15A 0.9800
C15 H15B 0.9800
C15 H15C 0.9800
C16 C17 1.520(3)
C16 C18 1.533(3)
C16 H16 1.0000
C17 H17A 0.9800
C17 H17B 0.9800
C17 H17C 0.9800
C18 H18A 0.9800
C18 H18B 0.9800
C18 H18C 0.9800
C19 C21 1.527(3)
C19 C20 1.532(3)
C19 H19 1.0000
C20 H20A 0.9800
C20 H20B 0.9800
C20 H20C 0.9800
C21 H21A 0.9800
C21 H21B 0.9800
C21 H21C 0.9800

loop_
_geom_torsion_atom_site_label_1
_geom_torsion_atom_site_label_2
_geom_torsion_atom_site_label_3
_geom_torsion_atom_site_label_4
_geom_torsion
C13 P1 C1 C2 -101.07(15)
C10 P1 C1 C2 149.92(15)
Co1 P1 C1 C2 32.90(15)
C3 N1 C2 C1 -171.15(16)
Co1 N1 C2 C1 49.9(2)
P1 C1 C2 N1 -52.59(19)
C2 N1 C3 C4 -61.0(2)
Co1 N1 C3 C4 78.62(19)
N1 C3 C4 C5 114.8(2)
N1 C3 C4 C9 -66.7(3)
C9 C4 C5 C6 -0.8(3)
C3 C4 C5 C6 177.77(19)
C4 C5 C6 C7 0.7(3)
C5 C6 C7 C8 0.0(3)
C6 C7 C8 C9 -0.5(3)
C7 C8 C9 C4 0.4(3)
C7 C8 C9 P2 -179.45(17)
C5 C4 C9 C8 0.2(3)
C3 C4 C9 C8 -178.28(19)
C5 C4 C9 P2 -179.89(15)
C3 C4 C9 P2 1.6(3)
C16 P2 C9 C8 -19.8(2)
C19 P2 C9 C8 87.09(19)
Co1 P2 C9 C8 -143.56(16)
C16 P2 C9 C4 160.27(16)
C19 P2 C9 C4 -92.80(17)
Co1 P2 C9 C4 36.55(18)
C1 P1 C10 C12 -68.35(17)
C13 P1 C10 C12 -177.01(15)
Co1 P1 C10 C12 42.82(16)
C1 P1 C10 C11 57.02(18)
C13 P1 C10 C11 -51.64(18)
Co1 P1 C10 C11 168.19(14)
C1 P1 C13 C14 -178.27(15)
C10 P1 C13 C14 -69.00(16)
Co1 P1 C13 C14 62.87(17)
C1 P1 C13 C15 56.70(16)
C10 P1 C13 C15 165.96(15)
Co1 P1 C13 C15 -62.16(17)
C9 P2 C16 C17 -73.45(17)
C19 P2 C16 C17 178.22(16)
Co1 P2 C16 C17 49.65(17)
C9 P2 C16 C18 163.57(14)
C19 P2 C16 C18 55.25(16)
Co1 P2 C16 C18 -73.33(15)
C9 P2 C19 C21 70.70(17)
C16 P2 C19 C21 179.75(15)
Co1 P2 C19 C21 -54.93(17)
C9 P2 C19 C20 -55.90(17)
C16 P2 C19 C20 53.15(17)
Co1 P2 C19 C20 178.46(12)
